data_1550330
loop_
_publ_author_name
'Hao, Liang'
'Li, Zhi-Wei'
'Zhang, Dong-Yang'
'He, Liang'
'Liu, Wen-Ting'
'Jing, Yang'
'Tan, Caiping'
'Ji, Liang-Nian'
'Mao, Zong-Wan'

_publ_section_title
;
 Monitor Mitochondrial Viscosity with Anticancer Phosphorescent Ir(III)
 Complexes via Two-Photon Lifetime Imaging
;
_journal_name_full 'Chemical Science'
_journal_paper_doi 10.1039/C8SC04242J
_journal_year 2019
_chemical_formula_sum 'C50 H38 F6 Ir N2 O2 P3'
_chemical_formula_weight 1097.93
_chemical_name_systematic
; 
 ? 
;
_space_group_IT_number 14
_symmetry_space_group_name_Hall '-P 2ybc'
_symmetry_space_group_name_H-M 'P 1 21/c 1'
_atom_sites_solution_hydrogens geom
_atom_sites_solution_primary direct
_atom_sites_solution_secondary difmap
_audit_creation_method SHELXL-97
_audit_update_record
;
2018-04-24 deposited with the CCDC.
2018-12-03 downloaded from the CCDC.
;
_cell_angle_alpha 90.00
_cell_angle_beta 108.427(3)
_cell_angle_gamma 90.00
_cell_formula_units_Z 4
_cell_length_a 17.4083(5)
_cell_length_b 13.0416(3)
_cell_length_c 20.5524(5)
_cell_measurement_temperature 293(2)
_cell_volume 4426.8(2)
_computing_structure_refinement 'SHELXL-97 (Sheldrick, 1997)'
_computing_structure_solution 'SHELXS-97 (Sheldrick, 1990)'
_diffrn_ambient_temperature 293(2)
_diffrn_measured_fraction_theta_full 0.998
_diffrn_measured_fraction_theta_max 0.868
_diffrn_radiation_monochromator graphite
_diffrn_radiation_source 'fine-focus sealed tube'
_diffrn_radiation_type MoK\a
_diffrn_radiation_wavelength 0.71073
_diffrn_reflns_av_R_equivalents 0.0385
_diffrn_reflns_av_sigmaI/netI 0.0534
_diffrn_reflns_limit_h_max 22
_diffrn_reflns_limit_h_min -24
_diffrn_reflns_limit_k_max 17
_diffrn_reflns_limit_k_min -13
_diffrn_reflns_limit_l_max 27
_diffrn_reflns_limit_l_min -26
_diffrn_reflns_number 30936
_diffrn_reflns_theta_full 26.00
_diffrn_reflns_theta_max 30.18
_diffrn_reflns_theta_min 3.29
_exptl_absorpt_coefficient_mu 3.193
_exptl_crystal_density_diffrn 1.647
_exptl_crystal_density_method 'not measured'
_exptl_crystal_F_000 2176
_refine_diff_density_max 2.072
_refine_diff_density_min -0.656
_refine_diff_density_rms 0.123
_refine_ls_extinction_method none
_refine_ls_goodness_of_fit_ref 1.112
_refine_ls_hydrogen_treatment mixed
_refine_ls_matrix_type full
_refine_ls_number_parameters 577
_refine_ls_number_reflns 11407
_refine_ls_number_restraints 0
_refine_ls_restrained_S_all 1.112
_refine_ls_R_factor_all 0.0520
_refine_ls_R_factor_gt 0.0351
_refine_ls_shift/su_max 0.002
_refine_ls_shift/su_mean 0.000
_refine_ls_structure_factor_coef Fsqd
_refine_ls_weighting_details 'calc w=1/[\s^2^(Fo^2^)+(0.0211P)^2^+3.2271P] where P=(Fo^2^+2Fc^2^)/3'
_refine_ls_weighting_scheme calc
_refine_ls_wR_factor_gt 0.0673
_refine_ls_wR_factor_ref 0.0727
_reflns_number_gt 9113
_reflns_number_total 11407
_reflns_threshold_expression >2sigma(I)
_cod_data_source_file c8sc04242j3.cif
_cod_data_source_block 17032403
_cod_original_cell_volume 4426.79(18)
_cod_database_code 1550330

loop_
_symmetry_equiv_pos_as_xyz
'x, y, z'
'-x, y+1/2, -z+1/2'
'-x, -y, -z'
'x, -y-1/2, z-1/2'

loop_
_atom_site_label
_atom_site_type_symbol
_atom_site_fract_x
_atom_site_fract_y
_atom_site_fract_z
_atom_site_U_iso_or_equiv
_atom_site_adp_type
_atom_site_occupancy
_atom_site_symmetry_multiplicity
_atom_site_calc_flag
_atom_site_refinement_flags
Ir1 Ir 0.246091(8) 0.671110(10) 0.674566(6) 0.01702(4) Uani 1 1 d .
P2 P 0.35271(5) 0.72904(7) 0.77109(4) 0.01867(19) Uani 1 1 d .
P1 P 0.22873(5) 0.55141(7) 0.75493(4) 0.01776(18) Uani 1 1 d .
P3 P 0.59590(7) 0.71023(8) 1.00573(6) 0.0351(3) Uani 1 1 d .
N2 N 0.33665(16) 0.5983(2) 0.64669(13) 0.0198(6) Uani 1 1 d .
C2 C 0.2704(2) 0.7806(3) 0.61176(16) 0.0229(8) Uani 1 1 d .
C18 C 0.3669(2) 0.6520(3) 0.60335(17) 0.0241(8) Uani 1 1 d .
F4 F 0.58673(18) 0.7742(2) 1.06839(14) 0.0618(8) Uani 1 1 d .
C7 C 0.0860(2) 0.6746(3) 0.56941(17) 0.0247(8) Uani 1 1 d .
C44 C 0.0730(2) 0.5873(3) 0.75695(18) 0.0226(8) Uani 1 1 d .
H44 H 0.0578 0.5622 0.7123 0.027 Uiso 1 1 calc R
N1 N 0.14574(17) 0.7529(2) 0.67877(14) 0.0195(6) Uani 1 1 d .
C33 C 0.3369(3) 0.9388(3) 0.7903(3) 0.0451(12) Uani 1 1 d .
H33 H 0.3433 0.9465 0.7473 0.054 Uiso 1 1 calc R
C12 C 0.1426(2) 0.8144(3) 0.73067(18) 0.0257(8) Uani 1 1 d .
H12 H 0.1883 0.8194 0.7691 0.031 Uiso 1 1 calc R
F2 F 0.60589(19) 0.6460(2) 0.94346(12) 0.0652(9) Uani 1 1 d .
C26 C 0.4582(2) 0.8257(3) 0.71202(18) 0.0263(8) Uani 1 1 d .
H26 H 0.4154 0.8704 0.6926 0.032 Uiso 1 1 calc R
C50 C 0.1939(2) 0.3764(3) 0.67222(18) 0.0264(8) Uani 1 1 d .
H50 H 0.1955 0.4198 0.6368 0.032 Uiso 1 1 calc R
C39 C 0.1543(2) 0.5891(3) 0.79607(16) 0.0189(7) Uani 1 1 d .
C43 C 0.0148(2) 0.6228(3) 0.78396(19) 0.0288(9) Uani 1 1 d .
H43 H -0.0395 0.6213 0.7575 0.035 Uiso 1 1 calc R
C45 C 0.2060(2) 0.4153(3) 0.73740(17) 0.0207(7) Uani 1 1 d .
C1 C 0.1607(2) 0.6233(3) 0.58555(16) 0.0203(7) Uani 1 1 d .
F3 F 0.6538(2) 0.7933(3) 0.99331(17) 0.0799(10) Uani 1 1 d .
C4 C 0.1101(2) 0.5411(3) 0.47347(17) 0.0261(8) Uani 1 1 d .
C13 C 0.2342(2) 0.8765(3) 0.59488(17) 0.0274(8) Uani 1 1 d .
H13 H 0.1932 0.8961 0.6122 0.033 Uiso 1 1 calc R
C31 C 0.3743(2) 0.6274(3) 0.83493(16) 0.0208(7) Uani 1 1 d .
H31 H 0.4211 0.6292 0.8726 0.025 Uiso 1 1 calc R
C5 C 0.0380(2) 0.5943(3) 0.45866(18) 0.0325(9) Uani 1 1 d .
H5 H -0.0020 0.5851 0.4166 0.039 Uiso 1 1 calc R
C40 C 0.1758(2) 0.6257(3) 0.86268(18) 0.0329(9) Uani 1 1 d .
H40 H 0.2300 0.6265 0.8896 0.039 Uiso 1 1 calc R
C42 C 0.0368(2) 0.6603(3) 0.8499(2) 0.0361(10) Uani 1 1 d .
H42 H -0.0025 0.6850 0.8678 0.043 Uiso 1 1 calc R
C49 C 0.1794(2) 0.2719(3) 0.6598(2) 0.0338(9) Uani 1 1 d .
H49 H 0.1718 0.2456 0.6162 0.041 Uiso 1 1 calc R
C47 C 0.1869(2) 0.2460(3) 0.7770(2) 0.0346(10) Uani 1 1 d .
H47 H 0.1841 0.2022 0.8119 0.042 Uiso 1 1 calc R
C41 C 0.1172(3) 0.6611(4) 0.8894(2) 0.0424(11) Uani 1 1 d .
H41 H 0.1321 0.6856 0.9342 0.051 Uiso 1 1 calc R
C25 C 0.4493(2) 0.7479(3) 0.75568(16) 0.0218(8) Uani 1 1 d .
C6 C 0.0255(2) 0.6607(3) 0.50608(19) 0.0318(9) Uani 1 1 d .
H6 H -0.0230 0.6965 0.4963 0.038 Uiso 1 1 calc R
C35 C 0.3115(3) 1.0136(4) 0.8874(2) 0.0456(12) Uani 1 1 d .
H35 H 0.3028 1.0712 0.9108 0.055 Uiso 1 1 calc R
C16 C 0.3558(3) 0.8199(3) 0.54091(18) 0.0329(9) Uani 1 1 d .
H16 H 0.3962 0.8004 0.5228 0.039 Uiso 1 1 calc R
C9 C 0.0086(2) 0.8006(3) 0.6189(2) 0.0396(11) Uani 1 1 d .
H9 H -0.0368 0.7961 0.5801 0.048 Uiso 1 1 calc R
F1 F 0.6669(2) 0.6476(3) 1.05594(13) 0.0785(11) Uani 1 1 d .
C48 C 0.1764(2) 0.2080(3) 0.7119(2) 0.0367(10) Uani 1 1 d .
H48 H 0.1671 0.1384 0.7033 0.044 Uiso 1 1 calc R
O2 O 0.1651(2) 1.0763(2) 0.55347(18) 0.0594(10) Uani 1 1 d .
F6 F 0.5201(2) 0.7669(3) 0.95476(18) 0.0950(12) Uani 1 1 d .
C36 C 0.3124(3) 0.9188(4) 0.9150(2) 0.0467(12) Uani 1 1 d .
H36 H 0.3024 0.9112 0.9565 0.056 Uiso 1 1 calc R
C21 C 0.4225(2) 0.4574(3) 0.64219(19) 0.0318(9) Uani 1 1 d .
H21 H 0.4393 0.3905 0.6550 0.038 Uiso 1 1 calc R
C30 C 0.5148(2) 0.6833(3) 0.7851(2) 0.0309(9) Uani 1 1 d .
H30 H 0.5101 0.6308 0.8142 0.037 Uiso 1 1 calc R
C22 C 0.3654(2) 0.5031(3) 0.66590(17) 0.0237(8) Uani 1 1 d .
H22 H 0.3458 0.4671 0.6964 0.028 Uiso 1 1 calc R
O1 O 0.08374(19) 0.4540(3) 0.36664(14) 0.0562(9) Uani 1 1 d .
C19 C 0.4277(2) 0.6095(3) 0.58087(19) 0.0349(10) Uani 1 1 d .
H19 H 0.4502 0.6478 0.5532 0.042 Uiso 1 1 calc R
C10 C 0.0071(3) 0.8624(4) 0.6725(2) 0.0451(12) Uani 1 1 d .
H10 H -0.0394 0.8991 0.6705 0.054 Uiso 1 1 calc R
C8 C 0.0778(2) 0.7446(3) 0.62256(18) 0.0269(8) Uani 1 1 d .
C46 C 0.2018(2) 0.3505(3) 0.78998(19) 0.0259(8) Uani 1 1 d .
H46 H 0.2089 0.3767 0.8336 0.031 Uiso 1 1 calc R
C17 C 0.3308(2) 0.7527(3) 0.58320(17) 0.0258(8) Uani 1 1 d .
C32 C 0.3221(2) 0.5505(3) 0.82680(16) 0.0196(7) Uani 1 1 d .
H32 H 0.3332 0.4963 0.8578 0.024 Uiso 1 1 calc R
C27 C 0.5306(2) 0.8372(3) 0.6972(2) 0.0332(9) Uani 1 1 d .
H27 H 0.5356 0.8883 0.6672 0.040 Uiso 1 1 calc R
C3 C 0.1705(2) 0.5558(3) 0.53607(17) 0.0225(8) Uani 1 1 d .
H3 H 0.2188 0.5195 0.5452 0.027 Uiso 1 1 calc R
C38 C 0.3408(2) 0.8423(3) 0.81855(17) 0.0224(8) Uani 1 1 d .
F5 F 0.5343(3) 0.6278(3) 1.0166(2) 0.1142(15) Uani 1 1 d .
C11 C 0.0752(2) 0.8697(3) 0.7294(2) 0.0340(9) Uani 1 1 d .
H11 H 0.0753 0.9114 0.7661 0.041 Uiso 1 1 calc R
C29 C 0.5871(2) 0.6969(3) 0.7711(2) 0.0389(10) Uani 1 1 d .
H29 H 0.6310 0.6544 0.7917 0.047 Uiso 1 1 calc R
C37 C 0.3282(3) 0.8335(3) 0.8815(2) 0.0405(11) Uani 1 1 d .
H37 H 0.3304 0.7692 0.9015 0.049 Uiso 1 1 calc R
C28 C 0.5944(3) 0.7727(4) 0.7271(2) 0.0401(11) Uani 1 1 d .
H28 H 0.6428 0.7805 0.7174 0.048 Uiso 1 1 calc R
C20 C 0.4547(2) 0.5111(4) 0.59944(19) 0.0371(10) Uani 1 1 d .
H20 H 0.4939 0.4817 0.5834 0.044 Uiso 1 1 calc R
C23 C 0.1260(3) 0.4687(3) 0.42497(19) 0.0370(10) Uani 1 1 d .
H23 H 0.1733 0.4302 0.4405 0.044 Uiso 1 1 calc R
C15 C 0.3205(3) 0.9148(3) 0.52601(19) 0.0362(10) Uani 1 1 d .
H15 H 0.3377 0.9600 0.4984 0.043 Uiso 1 1 calc R
C14 C 0.2588(3) 0.9438(3) 0.55221(19) 0.0331(9) Uani 1 1 d .
C34 C 0.3236(3) 1.0239(3) 0.8251(3) 0.0592(15) Uani 1 1 d .
H34 H 0.3227 1.0887 0.8060 0.071 Uiso 1 1 calc R
C24 C 0.2185(3) 1.0428(3) 0.5333(2) 0.0460(12) Uani 1 1 d .
H24 H 0.2353 1.0837 0.5033 0.055 Uiso 1 1 calc R

loop_
_atom_site_aniso_label
_atom_site_aniso_U_11
_atom_site_aniso_U_22
_atom_site_aniso_U_33
_atom_site_aniso_U_23
_atom_site_aniso_U_13
_atom_site_aniso_U_12
Ir1 0.01685(7) 0.02018(7) 0.01433(7) -0.00215(5) 0.00536(5) -0.00307(6)
P2 0.0180(5) 0.0226(5) 0.0159(4) -0.0036(4) 0.0060(3) -0.0044(4)
P1 0.0166(4) 0.0204(4) 0.0171(4) -0.0018(3) 0.0065(3) -0.0017(4)
P3 0.0418(7) 0.0290(5) 0.0362(6) -0.0021(5) 0.0148(5) 0.0049(5)
N2 0.0166(15) 0.0282(16) 0.0139(13) -0.0065(12) 0.0038(11) -0.0055(13)
C2 0.026(2) 0.0254(19) 0.0161(16) -0.0047(14) 0.0047(14) -0.0108(16)
C18 0.0229(19) 0.035(2) 0.0145(16) -0.0069(15) 0.0057(14) -0.0088(17)
F4 0.077(2) 0.0581(18) 0.0654(18) -0.0223(15) 0.0443(16) 0.0018(16)
C7 0.0196(18) 0.031(2) 0.0224(17) 0.0005(16) 0.0055(14) -0.0046(17)
C44 0.0209(19) 0.0218(18) 0.0254(18) -0.0046(15) 0.0076(15) -0.0034(16)
N1 0.0190(15) 0.0171(14) 0.0219(14) -0.0025(12) 0.0056(12) -0.0029(12)
C33 0.062(3) 0.028(2) 0.065(3) 0.000(2) 0.046(3) -0.001(2)
C12 0.027(2) 0.0237(19) 0.0260(18) -0.0013(15) 0.0083(16) -0.0040(16)
F2 0.094(2) 0.0627(18) 0.0312(14) -0.0100(13) 0.0078(14) 0.0306(17)
C26 0.0236(19) 0.035(2) 0.0214(17) -0.0100(16) 0.0085(15) -0.0084(18)
C50 0.024(2) 0.028(2) 0.0272(19) -0.0042(16) 0.0078(16) -0.0028(17)
C39 0.0207(18) 0.0201(17) 0.0177(16) -0.0002(14) 0.0086(14) -0.0005(15)
C43 0.022(2) 0.037(2) 0.0278(19) -0.0056(17) 0.0083(16) -0.0023(18)
C45 0.0153(17) 0.0201(17) 0.0275(18) -0.0025(15) 0.0078(14) -0.0001(15)
C1 0.0250(19) 0.0203(17) 0.0155(16) -0.0005(14) 0.0063(14) -0.0063(15)
F3 0.101(3) 0.074(2) 0.083(2) -0.0174(18) 0.055(2) -0.041(2)
C4 0.027(2) 0.033(2) 0.0191(17) -0.0058(15) 0.0086(15) -0.0133(17)
C13 0.030(2) 0.029(2) 0.0206(18) -0.0034(16) 0.0048(16) -0.0075(18)
C31 0.0188(18) 0.0276(19) 0.0157(16) -0.0004(14) 0.0050(14) 0.0008(16)
C5 0.026(2) 0.047(2) 0.0199(18) -0.0027(17) 0.0009(16) -0.011(2)
C40 0.025(2) 0.051(3) 0.0202(18) -0.0069(18) 0.0037(16) 0.0055(19)
C42 0.031(2) 0.049(3) 0.034(2) -0.007(2) 0.0186(18) 0.007(2)
C49 0.029(2) 0.033(2) 0.037(2) -0.0109(19) 0.0077(18) -0.0039(19)
C47 0.029(2) 0.029(2) 0.051(3) 0.0087(19) 0.0192(19) -0.0036(18)
C41 0.034(2) 0.071(3) 0.0209(19) -0.013(2) 0.0072(17) 0.008(2)
C25 0.0182(18) 0.0303(19) 0.0173(16) -0.0091(15) 0.0064(14) -0.0089(16)
C6 0.0185(19) 0.044(2) 0.028(2) 0.0017(18) 0.0007(15) -0.0023(18)
C35 0.036(3) 0.042(3) 0.061(3) -0.033(2) 0.019(2) -0.008(2)
C16 0.038(2) 0.043(2) 0.0196(18) -0.0061(17) 0.0127(17) -0.015(2)
C9 0.023(2) 0.048(3) 0.044(2) -0.010(2) 0.0048(18) 0.007(2)
F1 0.103(3) 0.094(2) 0.0305(14) 0.0059(15) 0.0096(15) 0.058(2)
C48 0.028(2) 0.0233(19) 0.061(3) -0.009(2) 0.017(2) -0.0070(18)
O2 0.092(3) 0.0283(17) 0.064(2) 0.0031(16) 0.033(2) -0.0017(19)
F6 0.065(2) 0.089(3) 0.102(3) -0.024(2) -0.0148(19) 0.037(2)
C36 0.057(3) 0.056(3) 0.024(2) -0.011(2) 0.007(2) 0.018(3)
C21 0.026(2) 0.041(2) 0.029(2) 0.0000(18) 0.0086(16) 0.0105(19)
C30 0.025(2) 0.038(2) 0.032(2) -0.0059(18) 0.0120(17) -0.0030(18)
C22 0.0205(18) 0.032(2) 0.0183(17) -0.0018(15) 0.0056(14) -0.0002(17)
O1 0.0438(19) 0.091(3) 0.0289(16) -0.0278(17) 0.0045(14) -0.0115(19)
C19 0.031(2) 0.050(3) 0.027(2) -0.0021(19) 0.0148(17) -0.001(2)
C10 0.025(2) 0.046(3) 0.061(3) -0.016(2) 0.011(2) 0.007(2)
C8 0.0209(19) 0.027(2) 0.030(2) -0.0019(16) 0.0049(16) -0.0055(17)
C46 0.0205(19) 0.028(2) 0.031(2) 0.0012(16) 0.0112(16) -0.0026(16)
C17 0.027(2) 0.033(2) 0.0164(16) -0.0035(15) 0.0050(14) -0.0132(17)
C32 0.0184(18) 0.0254(18) 0.0149(16) 0.0008(14) 0.0050(13) 0.0021(15)
C27 0.034(2) 0.041(2) 0.030(2) -0.0098(18) 0.0169(18) -0.018(2)
C3 0.0206(18) 0.0259(19) 0.0209(17) -0.0003(15) 0.0064(14) -0.0043(16)
C38 0.0174(17) 0.027(2) 0.0216(17) -0.0057(15) 0.0050(14) -0.0032(15)
F5 0.126(4) 0.084(3) 0.158(4) -0.024(3) 0.081(3) -0.055(3)
C11 0.032(2) 0.031(2) 0.041(2) -0.0105(18) 0.0147(19) 0.0027(19)
C29 0.023(2) 0.049(3) 0.047(3) -0.007(2) 0.0138(19) -0.001(2)
C37 0.056(3) 0.043(2) 0.0229(19) -0.0021(18) 0.0120(19) 0.014(2)
C28 0.027(2) 0.053(3) 0.047(3) -0.016(2) 0.022(2) -0.011(2)
C20 0.028(2) 0.059(3) 0.028(2) -0.003(2) 0.0151(17) 0.006(2)
C23 0.033(2) 0.054(3) 0.025(2) -0.0117(19) 0.0103(17) -0.018(2)
C15 0.049(3) 0.038(2) 0.0217(19) 0.0037(17) 0.0113(18) -0.019(2)
C14 0.044(3) 0.029(2) 0.0243(19) 0.0000(16) 0.0070(18) -0.012(2)
C34 0.070(4) 0.023(2) 0.111(5) -0.008(3) 0.066(3) -0.010(2)
C24 0.067(3) 0.029(2) 0.040(3) 0.007(2) 0.014(2) -0.013(2)

loop_
_atom_type_symbol
_atom_type_description
_atom_type_scat_dispersion_real
_atom_type_scat_dispersion_imag
_atom_type_scat_source
C C 0.0033 0.0016 'International Tables Vol C Tables 4.2.6.8 and 6.1.1.4'
H H 0.0000 0.0000 'International Tables Vol C Tables 4.2.6.8 and 6.1.1.4'
F F 0.0171 0.0103 'International Tables Vol C Tables 4.2.6.8 and 6.1.1.4'
Ir Ir -1.4442 7.9887 'International Tables Vol C Tables 4.2.6.8 and 6.1.1.4'
N N 0.0061 0.0033 'International Tables Vol C Tables 4.2.6.8 and 6.1.1.4'
O O 0.0106 0.0060 'International Tables Vol C Tables 4.2.6.8 and 6.1.1.4'
P P 0.1023 0.0942 'International Tables Vol C Tables 4.2.6.8 and 6.1.1.4'

loop_
_geom_angle_atom_site_label_1
_geom_angle_atom_site_label_2
_geom_angle_atom_site_label_3
_geom_angle
C1 Ir1 C2 83.47(13)
C1 Ir1 N2 90.80(12)
C2 Ir1 N2 79.57(13)
C1 Ir1 N1 79.15(12)
C2 Ir1 N1 90.68(13)
N2 Ir1 N1 166.79(10)
C1 Ir1 P1 101.87(9)
C2 Ir1 P1 174.63(9)
N2 Ir1 P1 99.64(8)
N1 Ir1 P1 90.88(8)
C1 Ir1 P2 174.65(10)
C2 Ir1 P2 92.41(9)
N2 Ir1 P2 85.09(7)
N1 Ir1 P2 104.38(8)
P1 Ir1 P2 82.23(3)
C38 P2 C31 103.76(16)
C38 P2 C25 104.56(16)
C31 P2 C25 103.41(17)
C38 P2 Ir1 121.08(12)
C31 P2 Ir1 107.44(12)
C25 P2 Ir1 114.74(11)
C32 P1 C39 102.02(15)
C32 P1 C45 103.65(16)
C39 P1 C45 102.21(16)
C32 P1 Ir1 107.09(12)
C39 P1 Ir1 114.38(11)
C45 P1 Ir1 124.86(12)
F3 P3 F1 93.1(2)
F3 P3 F5 178.0(2)
F1 P3 F5 88.9(2)
F3 P3 F4 90.21(16)
F1 P3 F4 90.03(16)
F5 P3 F4 89.74(19)
F3 P3 F6 90.8(2)
F1 P3 F6 176.0(2)
F5 P3 F6 87.2(2)
F4 P3 F6 90.86(18)
F3 P3 F2 89.61(18)
F1 P3 F2 89.49(15)
F5 P3 F2 90.5(2)
F4 P3 F2 179.48(19)
F6 P3 F2 89.63(17)
C22 N2 C18 118.6(3)
C22 N2 Ir1 125.8(2)
C18 N2 Ir1 115.6(2)
C13 C2 C17 117.9(3)
C13 C2 Ir1 127.8(3)
C17 C2 Ir1 114.3(3)
N2 C18 C19 120.2(4)
N2 C18 C17 115.2(3)
C19 C18 C17 124.6(3)
C6 C7 C1 121.6(3)
C6 C7 C8 123.4(3)
C1 C7 C8 114.9(3)
C43 C44 C39 120.3(3)
C43 C44 H44 119.8
C39 C44 H44 119.8
C12 N1 C8 118.2(3)
C12 N1 Ir1 125.8(2)
C8 N1 Ir1 116.0(2)
C38 C33 C34 120.7(4)
C38 C33 H33 119.7
C34 C33 H33 119.7
N1 C12 C11 123.1(3)
N1 C12 H12 118.5
C11 C12 H12 118.5
C27 C26 C25 120.6(4)
C27 C26 H26 119.7
C25 C26 H26 119.7
C45 C50 C49 119.9(4)
C45 C50 H50 120.1
C49 C50 H50 120.1
C40 C39 C44 119.0(3)
C40 C39 P1 122.8(3)
C44 C39 P1 118.0(2)
C42 C43 C44 120.2(4)
C42 C43 H43 119.9
C44 C43 H43 119.9
C50 C45 C46 120.0(3)
C50 C45 P1 120.2(3)
C46 C45 P1 119.8(3)
C3 C1 C7 116.4(3)
C3 C1 Ir1 128.3(3)
C7 C1 Ir1 114.8(2)
C5 C4 C3 120.1(3)
C5 C4 C23 121.9(3)
C3 C4 C23 117.9(4)
C2 C13 C14 121.0(4)
C2 C13 H13 119.5
C14 C13 H13 119.5
C32 C31 P2 118.9(3)
C32 C31 H31 120.6
P2 C31 H31 120.6
C6 C5 C4 119.8(3)
C6 C5 H5 120.1
C4 C5 H5 120.1
C41 C40 C39 120.3(4)
C41 C40 H40 119.8
C39 C40 H40 119.8
C41 C42 C43 119.9(4)
C41 C42 H42 120.1
C43 C42 H42 120.1
C48 C49 C50 120.1(4)
C48 C49 H49 120.0
C50 C49 H49 120.0
C48 C47 C46 119.6(4)
C48 C47 H47 120.2
C46 C47 H47 120.2
C42 C41 C40 120.2(4)
C42 C41 H41 119.9
C40 C41 H41 119.9
C30 C25 C26 118.5(3)
C30 C25 P2 121.1(3)
C26 C25 P2 120.3(3)
C5 C6 C7 120.0(4)
C5 C6 H6 120.0
C7 C6 H6 120.0
C36 C35 C34 119.6(4)
C36 C35 H35 120.2
C34 C35 H35 120.2
C15 C16 C17 120.0(4)
C15 C16 H16 120.0
C17 C16 H16 120.0
C10 C9 C8 120.1(4)
C10 C9 H9 120.0
C8 C9 H9 120.0
C49 C48 C47 120.8(4)
C49 C48 H48 119.6
C47 C48 H48 119.6
C35 C36 C37 120.2(4)
C35 C36 H36 119.9
C37 C36 H36 119.9
C22 C21 C20 119.5(4)
C22 C21 H21 120.3
C20 C21 H21 120.3
C29 C30 C25 120.2(4)
C29 C30 H30 119.9
C25 C30 H30 119.9
N2 C22 C21 122.6(3)
N2 C22 H22 118.7
C21 C22 H22 118.7
C20 C19 C18 120.3(4)
C20 C19 H19 119.8
C18 C19 H19 119.8
C9 C10 C11 119.5(4)
C9 C10 H10 120.3
C11 C10 H10 120.3
N1 C8 C9 120.4(3)
N1 C8 C7 114.6(3)
C9 C8 C7 125.0(3)
C45 C46 C47 119.7(4)
C45 C46 H46 120.1
C47 C46 H46 120.1
C16 C17 C2 121.2(4)
C16 C17 C18 123.4(4)
C2 C17 C18 115.3(3)
C31 C32 P1 119.8(3)
C31 C32 H32 120.1
P1 C32 H32 120.1
C28 C27 C26 119.7(4)
C28 C27 H27 120.1
C26 C27 H27 120.1
C1 C3 C4 122.0(3)
C1 C3 H3 119.0
C4 C3 H3 119.0
C33 C38 C37 117.9(4)
C33 C38 P2 121.0(3)
C37 C38 P2 120.9(3)
C12 C11 C10 118.7(4)
C12 C11 H11 120.6
C10 C11 H11 120.6
C28 C29 C30 120.5(4)
C28 C29 H29 119.7
C30 C29 H29 119.7
C36 C37 C38 121.0(4)
C36 C37 H37 119.5
C38 C37 H37 119.5
C27 C28 C29 120.4(4)
C27 C28 H28 119.8
C29 C28 H28 119.8
C21 C20 C19 118.7(4)
C21 C20 H20 120.7
C19 C20 H20 120.7
O1 C23 C4 126.3(4)
O1 C23 H23 116.9
C4 C23 H23 116.9
C16 C15 C14 120.1(4)
C16 C15 H15 119.9
C14 C15 H15 119.9
C13 C14 C15 119.7(4)
C13 C14 C24 120.3(4)
C15 C14 C24 119.9(4)
C35 C34 C33 120.5(4)
C35 C34 H34 119.8
C33 C34 H34 119.8
O2 C24 C14 125.6(4)
O2 C24 H24 117.2
C14 C24 H24 117.2

loop_
_geom_bond_atom_site_label_1
_geom_bond_atom_site_label_2
_geom_bond_distance
Ir1 C1 2.056(3)
Ir1 C2 2.057(3)
Ir1 N2 2.070(3)
Ir1 N1 2.072(3)
Ir1 P1 2.3605(9)
Ir1 P2 2.3714(9)
P2 C38 1.817(4)
P2 C31 1.819(3)
P2 C25 1.824(4)
P1 C32 1.818(3)
P1 C39 1.824(3)
P1 C45 1.830(3)
P3 F3 1.554(3)
P3 F1 1.566(3)
P3 F5 1.584(4)
P3 F4 1.584(3)
P3 F6 1.584(3)
P3 F2 1.584(3)
N2 C22 1.351(5)
N2 C18 1.363(4)
C2 C13 1.394(5)
C2 C17 1.405(5)
C18 C19 1.396(5)
C18 C17 1.459(5)
C7 C6 1.403(5)
C7 C1 1.407(5)
C7 C8 1.465(5)
C44 C43 1.380(5)
C44 C39 1.390(5)
C44 H44 0.9300
N1 C12 1.349(4)
N1 C8 1.372(4)
C33 C38 1.379(5)
C33 C34 1.379(6)
C33 H33 0.9300
C12 C11 1.371(5)
C12 H12 0.9300
C26 C27 1.395(5)
C26 C25 1.396(5)
C26 H26 0.9300
C50 C45 1.385(5)
C50 C49 1.394(5)
C50 H50 0.9300
C39 C40 1.385(5)
C43 C42 1.377(5)
C43 H43 0.9300
C45 C46 1.392(5)
C1 C3 1.395(5)
C4 C5 1.382(5)
C4 C3 1.393(5)
C4 C23 1.462(5)
C13 C14 1.400(5)
C13 H13 0.9300
C31 C32 1.328(5)
C31 H31 0.9300
C5 C6 1.371(5)
C5 H5 0.9300
C40 C41 1.382(5)
C40 H40 0.9300
C42 C41 1.379(6)
C42 H42 0.9300
C49 C48 1.370(6)
C49 H49 0.9300
C47 C48 1.384(6)
C47 C46 1.397(5)
C47 H47 0.9300
C41 H41 0.9300
C25 C30 1.392(5)
C6 H6 0.9300
C35 C36 1.359(6)
C35 C34 1.369(7)
C35 H35 0.9300
C16 C15 1.373(6)
C16 C17 1.397(5)
C16 H16 0.9300
C9 C10 1.371(6)
C9 C8 1.391(5)
C9 H9 0.9300
C48 H48 0.9300
O2 C24 1.213(6)
C36 C37 1.381(6)
C36 H36 0.9300
C21 C22 1.374(5)
C21 C20 1.374(5)
C21 H21 0.9300
C30 C29 1.389(5)
C30 H30 0.9300
C22 H22 0.9300
O1 C23 1.207(4)
C19 C20 1.378(6)
C19 H19 0.9300
C10 C11 1.380(6)
C10 H10 0.9300
C46 H46 0.9300
C32 H32 0.9300
C27 C28 1.374(6)
C27 H27 0.9300
C3 H3 0.9300
C38 C37 1.383(5)
C11 H11 0.9300
C29 C28 1.373(6)
C29 H29 0.9300
C37 H37 0.9300
C28 H28 0.9300
C20 H20 0.9300
C23 H23 0.9300
C15 C14 1.397(6)
C15 H15 0.9300
C14 C24 1.462(6)
C34 H34 0.9300
C24 H24 0.9300

loop_
_geom_torsion_atom_site_label_1
_geom_torsion_atom_site_label_2
_geom_torsion_atom_site_label_3
_geom_torsion_atom_site_label_4
_geom_torsion
C1 Ir1 P2 C38 118.1(11)
C2 Ir1 P2 C38 78.65(18)
N2 Ir1 P2 C38 157.97(16)
N1 Ir1 P2 C38 -12.67(16)
P1 Ir1 P2 C38 -101.58(14)
C1 Ir1 P2 C31 -123.1(11)
C2 Ir1 P2 C31 -162.63(16)
N2 Ir1 P2 C31 -83.32(14)
N1 Ir1 P2 C31 106.04(14)
P1 Ir1 P2 C31 17.13(12)
C1 Ir1 P2 C25 -8.8(11)
C2 Ir1 P2 C25 -48.28(17)
N2 Ir1 P2 C25 31.03(16)
N1 Ir1 P2 C25 -139.60(16)
P1 Ir1 P2 C25 131.49(14)
C1 Ir1 P1 C32 158.39(15)
C2 Ir1 P1 C32 -15.6(12)
N2 Ir1 P1 C32 65.51(14)
N1 Ir1 P1 C32 -122.52(14)
P2 Ir1 P1 C32 -18.13(12)
C1 Ir1 P1 C39 -89.38(16)
C2 Ir1 P1 C39 96.6(12)
N2 Ir1 P1 C39 177.75(14)
N1 Ir1 P1 C39 -10.28(14)
P2 Ir1 P1 C39 94.11(12)
C1 Ir1 P1 C45 37.39(17)
C2 Ir1 P1 C45 -136.6(12)
N2 Ir1 P1 C45 -55.48(16)
N1 Ir1 P1 C45 116.49(15)
P2 Ir1 P1 C45 -139.12(14)
C1 Ir1 N2 C22 -94.9(3)
C2 Ir1 N2 C22 -178.2(3)
N1 Ir1 N2 C22 -135.1(4)
P1 Ir1 N2 C22 7.2(3)
P2 Ir1 N2 C22 88.5(3)
C1 Ir1 N2 C18 82.9(2)
C2 Ir1 N2 C18 -0.3(2)
N1 Ir1 N2 C18 42.7(6)
P1 Ir1 N2 C18 -174.9(2)
P2 Ir1 N2 C18 -93.7(2)
C1 Ir1 C2 C13 88.4(3)
N2 Ir1 C2 C13 -179.6(3)
N1 Ir1 C2 C13 9.4(3)
P1 Ir1 C2 C13 -97.5(12)
P2 Ir1 C2 C13 -95.0(3)
C1 Ir1 C2 C17 -91.4(3)
N2 Ir1 C2 C17 0.6(2)
N1 Ir1 C2 C17 -170.4(2)
P1 Ir1 C2 C17 82.7(12)
P2 Ir1 C2 C17 85.2(2)
C22 N2 C18 C19 -1.4(5)
Ir1 N2 C18 C19 -179.4(3)
C22 N2 C18 C17 178.0(3)
Ir1 N2 C18 C17 0.0(4)
C1 Ir1 N1 C12 176.5(3)
C2 Ir1 N1 C12 -100.3(3)
N2 Ir1 N1 C12 -142.4(4)
P1 Ir1 N1 C12 74.6(3)
P2 Ir1 N1 C12 -7.6(3)
C1 Ir1 N1 C8 -5.1(3)
C2 Ir1 N1 C8 78.1(3)
N2 Ir1 N1 C8 35.9(6)
P1 Ir1 N1 C8 -107.0(2)
P2 Ir1 N1 C8 170.8(2)
C8 N1 C12 C11 -0.9(5)
Ir1 N1 C12 C11 177.4(3)
C43 C44 C39 C40 0.8(5)
C43 C44 C39 P1 -174.9(3)
C32 P1 C39 C40 11.2(4)
C45 P1 C39 C40 118.2(3)
Ir1 P1 C39 C40 -104.0(3)
C32 P1 C39 C44 -173.3(3)
C45 P1 C39 C44 -66.3(3)
Ir1 P1 C39 C44 71.5(3)
C39 C44 C43 C42 0.1(6)
C49 C50 C45 C46 -1.4(5)
C49 C50 C45 P1 177.8(3)
C32 P1 C45 C50 -125.5(3)
C39 P1 C45 C50 128.7(3)
Ir1 P1 C45 C50 -3.0(3)
C32 P1 C45 C46 53.6(3)
C39 P1 C45 C46 -52.1(3)
Ir1 P1 C45 C46 176.2(2)
C6 C7 C1 C3 -1.8(5)
C8 C7 C1 C3 179.9(3)
C6 C7 C1 Ir1 171.3(3)
C8 C7 C1 Ir1 -7.1(4)
C2 Ir1 C1 C3 86.7(3)
N2 Ir1 C1 C3 7.2(3)
N1 Ir1 C1 C3 178.6(3)
P1 Ir1 C1 C3 -92.8(3)
P2 Ir1 C1 C3 46.9(12)
C2 Ir1 C1 C7 -85.4(3)
N2 Ir1 C1 C7 -164.8(3)
N1 Ir1 C1 C7 6.6(2)
P1 Ir1 C1 C7 95.2(2)
P2 Ir1 C1 C7 -125.2(10)
C17 C2 C13 C14 -1.6(5)
Ir1 C2 C13 C14 178.6(3)
C38 P2 C31 C32 116.3(3)
C25 P2 C31 C32 -134.8(3)
Ir1 P2 C31 C32 -13.0(3)
C3 C4 C5 C6 -0.8(6)
C23 C4 C5 C6 179.3(4)
C44 C39 C40 C41 -0.8(6)
P1 C39 C40 C41 174.7(3)
C44 C43 C42 C41 -0.9(6)
C45 C50 C49 C48 0.5(6)
C43 C42 C41 C40 0.9(7)
C39 C40 C41 C42 0.0(7)
C27 C26 C25 C30 1.2(5)
C27 C26 C25 P2 -176.6(3)
C38 P2 C25 C30 114.6(3)
C31 P2 C25 C30 6.3(3)
Ir1 P2 C25 C30 -110.4(3)
C38 P2 C25 C26 -67.6(3)
C31 P2 C25 C26 -175.9(3)
Ir1 P2 C25 C26 67.4(3)
C4 C5 C6 C7 0.1(6)
C1 C7 C6 C5 1.2(6)
C8 C7 C6 C5 179.4(4)
C50 C49 C48 C47 0.5(6)
C46 C47 C48 C49 -0.7(6)
C34 C35 C36 C37 2.3(7)
C26 C25 C30 C29 0.2(5)
P2 C25 C30 C29 178.0(3)
C18 N2 C22 C21 -1.6(5)
Ir1 N2 C22 C21 176.2(3)
C20 C21 C22 N2 2.8(6)
N2 C18 C19 C20 3.3(5)
C17 C18 C19 C20 -176.1(3)
C8 C9 C10 C11 1.0(7)
C12 N1 C8 C9 1.8(5)
Ir1 N1 C8 C9 -176.7(3)
C12 N1 C8 C7 -178.7(3)
Ir1 N1 C8 C7 2.8(4)
C10 C9 C8 N1 -1.8(6)
C10 C9 C8 C7 178.7(4)
C6 C7 C8 N1 -175.5(3)
C1 C7 C8 N1 2.8(5)
C6 C7 C8 C9 4.0(6)
C1 C7 C8 C9 -177.7(4)
C50 C45 C46 C47 1.2(5)
P1 C45 C46 C47 -178.0(3)
C48 C47 C46 C45 -0.1(6)
C15 C16 C17 C2 -0.7(5)
C15 C16 C17 C18 -177.9(3)
C13 C2 C17 C16 1.9(5)
Ir1 C2 C17 C16 -178.3(3)
C13 C2 C17 C18 179.4(3)
Ir1 C2 C17 C18 -0.8(4)
N2 C18 C17 C16 177.9(3)
C19 C18 C17 C16 -2.7(5)
N2 C18 C17 C2 0.5(4)
C19 C18 C17 C2 179.9(3)
P2 C31 C32 P1 -2.8(4)
C39 P1 C32 C31 -103.1(3)
C45 P1 C32 C31 151.0(3)
Ir1 P1 C32 C31 17.3(3)
C25 C26 C27 C28 -1.5(5)
C7 C1 C3 C4 1.1(5)
Ir1 C1 C3 C4 -170.9(3)
C5 C4 C3 C1 0.2(5)
C23 C4 C3 C1 -180.0(3)
C34 C33 C38 C37 2.2(7)
C34 C33 C38 P2 176.5(4)
C31 P2 C38 C33 169.3(3)
C25 P2 C38 C33 61.2(4)
Ir1 P2 C38 C33 -70.2(4)
C31 P2 C38 C37 -16.6(4)
C25 P2 C38 C37 -124.6(3)
Ir1 P2 C38 C37 103.9(3)
N1 C12 C11 C10 0.1(6)
C9 C10 C11 C12 -0.1(7)
C25 C30 C29 C28 -1.3(6)
C35 C36 C37 C38 -2.1(7)
C33 C38 C37 C36 -0.2(6)
P2 C38 C37 C36 -174.5(3)
C26 C27 C28 C29 0.3(6)
C30 C29 C28 C27 1.1(6)
C22 C21 C20 C19 -0.8(6)
C18 C19 C20 C21 -2.2(6)
C5 C4 C23 O1 7.0(6)
C3 C4 C23 O1 -172.8(4)
C17 C16 C15 C14 -1.0(6)
C2 C13 C14 C15 0.0(6)
C2 C13 C14 C24 178.1(3)
C16 C15 C14 C13 1.3(6)
C16 C15 C14 C24 -176.8(4)
C36 C35 C34 C33 -0.3(8)
C38 C33 C34 C35 -2.0(8)
C13 C14 C24 O2 2.7(7)
C15 C14 C24 O2 -179.1(4)
